data_4060049
loop_
_publ_author_name
'Tomoaki Tanase'
'Eri Goto'
'Hiroe Takenaka'
'Takashi Horiuchi'
'Yasuhiro Yamamoto'
'Junpei Kuwabara'
'Kohtaro Osakada'

_publ_section_title
;
 Cage-Type Hexanuclear Platinum(0) Clusters with Diphosphine and
 Isocyanide Ligands Encapsulating Two Mercury(0) Atoms
;
_journal_name_full Organometallics
_journal_page_first 234
_journal_page_last 244
_journal_paper_doi 10.1021/om049251x
_journal_volume 24
_journal_year 2005
_chemical_formula_sum 'C147 H158 Hg2 N6 P6 Pt6'
_chemical_formula_weight 3766.47
_space_group_IT_number 13
_symmetry_cell_setting monoclinic
_symmetry_Int_Tables_number 13
_symmetry_space_group_name_Hall '-P 2yac'
_symmetry_space_group_name_H-M 'P 1 2/n 1'
_cell_angle_alpha 90
_cell_angle_beta 96.519(6)
_cell_angle_gamma 90
_cell_formula_units_Z 2
_cell_length_a 16.571(2)
_cell_length_b 15.024(2)
_cell_length_c 34.088(4)
_cell_measurement_reflns_used 20574
_cell_measurement_temperature 153.2
_cell_measurement_theta_max 27.5
_cell_measurement_theta_min 3.0
_cell_volume 8431(1)
_computing_cell_refinement CRYSTALCLEAR
_computing_data_collection CRYSTALCLEAR
_computing_data_reduction 'teXsan Ver. 1.11'
_computing_molecular_graphics ORTEP-II
_computing_publication_material 'teXsan Ver. 1.11'
_computing_structure_refinement SHELXL97
_computing_structure_solution 'DIRDIF94 (PATTY)'
_diffrn_detector_area_resol_mean 14.62
_diffrn_measurement_device_type 'Rigaku/MSC Mercury CCD'
_diffrn_measurement_method \w
_diffrn_radiation_type 'Mo K\a'
_diffrn_radiation_wavelength 0.7107
_diffrn_reflns_av_R_equivalents 0.000
_diffrn_reflns_limit_h_max 21
_diffrn_reflns_limit_h_min 0
_diffrn_reflns_limit_k_max 19
_diffrn_reflns_limit_k_min 0
_diffrn_reflns_limit_l_max 43
_diffrn_reflns_limit_l_min -44
_diffrn_reflns_number 38459
_diffrn_reflns_theta_max 27.49
_exptl_absorpt_coefficient_mu 6.854
_exptl_absorpt_correction_T_max 1.00
_exptl_absorpt_correction_T_min 0.728
_exptl_absorpt_correction_type multi-scan
_exptl_absorpt_process_details 'Jacobson, R. (1998) Private communication'
_exptl_crystal_colour darkgreen
_exptl_crystal_density_diffrn 1.483
_exptl_crystal_density_method 'not measured'
_exptl_crystal_description Prism
_exptl_crystal_size_max 0.350
_exptl_crystal_size_mid 0.350
_exptl_crystal_size_min 0.300
_refine_diff_density_max 2.61
_refine_diff_density_min -2.34
_refine_ls_extinction_coef 0.0013
_refine_ls_extinction_expression Fc^*^=kFc[1+0.001xFc^2^\l^3^/sin(2\q)]^-1/4^
_refine_ls_extinction_method SHELXL
_refine_ls_goodness_of_fit_ref 1.032
_refine_ls_hydrogen_treatment noref
_refine_ls_number_parameters 739
_refine_ls_number_reflns 12879
_refine_ls_R_factor_gt 0.0789
_refine_ls_shift/su_max -0.9860
_refine_ls_structure_factor_coef Fsqd
_refine_ls_weighting_details 'w = 1/[\s^2^(Fo^2^) + (0.1178P)^2^+111.2125P] where P=(Fo^2^+2Fc^2^)/3'
_refine_ls_weighting_scheme calc
_refine_ls_wR_factor_ref 0.2431
_reflns_number_gt 12879
_reflns_number_total 19143
_reflns_threshold_expression >2.0sigma(I)
_cod_original_formula_sum 'C147 H158 Hg2 N6 P6 Pt6 '
_cod_database_code 4060049

loop_
_symmetry_equiv_pos_as_xyz
x,y,z
1/2+x,-y,1/2+z
-x,-y,-z
1/2-x,y,1/2-z

loop_
_atom_site_label
_atom_site_type_symbol
_atom_site_fract_x
_atom_site_fract_y
_atom_site_fract_z
_atom_site_U_iso_or_equiv
_atom_site_adp_type
_atom_site_occupancy
_atom_site_calc_flag
_atom_site_refinement_flags
Hg(1) Hg -0.29914(1) -0.28596(1) -0.2870 0.02392(4) Uani 1.00 d .
Pt(1) Pt -0.35024(1) -0.19864(1) -0.3631 0.02071(4) Uani 1.00 d .
Pt(2) Pt -0.34737(1) -0.37620(1) -0.3630 0.01865(3) Uani 1.00 d .
Pt(3) Pt -0.46277(1) -0.29022(1) -0.3295 0.02028(3) Uani 1.00 d .
P(1) P -0.28448(7) -0.06863(7) -0.36820(3) 0.0265(3) Uani 1.00 d .
P(2) P -0.27095(6) -0.49914(6) -0.36861(3) 0.0215(2) Uani 1.00 d .
P(3) P -0.55830(6) -0.28634(7) -0.28750(3) 0.0246(2) Uani 1.00 d .
N(1) N -0.2632(2) -0.2913(3) -0.4288(1) 0.034(1) Uani 1.00 d .
N(2) N -0.5032(2) -0.4861(3) -0.3501(1) 0.033(1) Uani 1.00 d .
N(3) N -0.5054(2) -0.0934(3) -0.3556(1) 0.035(1) Uani 1.00 d .
C(1) C -0.2914(2) -0.2855(3) -0.3977(1) 0.026(1) Uani 1.00 d .
C(2) C -0.4578(2) -0.4263(3) -0.3415(1) 0.026(1) Uani 1.00 d .
C(3) C -0.4637(3) -0.1609(3) -0.3497(1) 0.028(1) Uani 1.00 d .
C(11) C -0.2537(3) -0.2399(3) -0.4632(2) 0.041(1) Uani 1.00 d .
C(12) C -0.3236(3) -0.2036(3) -0.4853(2) 0.044(1) Uani 1.00 d .
C(13) C -0.3093(4) -0.1588(5) -0.5202(2) 0.068(2) Uani 1.00 d .
C(14) C -0.2365(5) -0.1514(5) -0.5313(2) 0.080(3) Uani 1.00 d .
C(15) C -0.1682(6) -0.1826(6) -0.5097(3) 0.092(3) Uani 1.00 d .
C(16) C -0.1779(4) -0.2305(4) -0.4744(2) 0.053(2) Uani 1.00 d .
C(17) C -0.4089(3) -0.2179(4) -0.4729(2) 0.047(2) Uani 1.00 d .
C(18) C -0.1041(5) -0.2726(5) -0.4507(3) 0.083(3) Uani 1.00 d .
C(21) C -0.5026(3) -0.5636(3) -0.3722(1) 0.033(1) Uani 1.00 d .
C(22) C -0.4981(3) -0.6477(4) -0.3543(2) 0.045(1) Uani 1.00 d .
C(23) C -0.5034(4) -0.7250(4) -0.3771(2) 0.059(2) Uani 1.00 d .
C(24) C -0.5075(4) -0.7193(4) -0.4177(2) 0.062(2) Uani 1.00 d .
C(25) C -0.5142(4) -0.6380(4) -0.4355(2) 0.060(2) Uani 1.00 d .
C(26) C -0.5088(3) -0.5584(4) -0.4155(2) 0.050(2) Uani 1.00 d .
C(27) C -0.4932(4) -0.6529(4) -0.3084(2) 0.058(2) Uani 1.00 d .
C(28) C -0.5138(3) -0.4680(4) -0.4340(2) 0.047(2) Uani 1.00 d .
C(31) C -0.5874(3) -0.0680(3) -0.3632(2) 0.039(1) Uani 1.00 d .
C(32) C -0.6087(3) 0.0100(3) -0.3444(2) 0.042(1) Uani 1.00 d .
C(33) C -0.6913(4) 0.0389(4) -0.3529(2) 0.055(2) Uani 1.00 d .
C(34) C -0.7439(4) -0.0049(4) -0.3802(2) 0.055(2) Uani 1.00 d .
C(35) C -0.7209(3) -0.0810(4) -0.3984(2) 0.048(2) Uani 1.00 d .
C(36) C -0.6412(3) -0.1139(3) -0.3909(1) 0.035(1) Uani 1.00 d .
C(37) C -0.5477(4) 0.0580(4) -0.3160(2) 0.059(2) Uani 1.00 d .
C(38) C -0.6133(4) -0.1932(4) -0.4118(2) 0.051(2) Uani 1.00 d .
C(41) C -0.1732(3) -0.0748(3) -0.3585(2) 0.038(1) Uani 1.00 d .
C(42) C -0.1468(3) -0.1274(3) -0.3207(1) 0.033(1) Uani 1.00 d .
C(43) C -0.0553(3) -0.1291(3) -0.3067(1) 0.033(1) Uani 1.00 d .
C(44) C -0.0415(3) -0.1929(3) -0.2712(2) 0.037(1) Uani 1.00 d .
C(45) C -0.5473(3) -0.1964(3) -0.2496(1) 0.030(1) Uani 1.00 d .
C(46) C -0.2680(3) -0.5766(3) -0.3267(1) 0.029(1) Uani 1.00 d .
C(47) C -0.2559(3) -0.5269(3) -0.2861(1) 0.031(1) Uani 1.00 d .
C(48) C -0.2500 -0.5868(4) -0.2500 0.031(2) Uani 1.00 d S
C(111) C -0.3055(3) -0.0122(3) -0.4153(1) 0.032(1) Uani 1.00 d .
C(112) C -0.2484(3) 0.0103(4) -0.4410(2) 0.048(2) Uani 1.00 d .
C(113) C -0.2725(4) 0.0462(4) -0.4779(2) 0.058(2) Uani 1.00 d .
C(114) C -0.3501(4) 0.0660(4) -0.4887(2) 0.064(2) Uani 1.00 d .
C(115) C -0.4108(3) 0.0461(4) -0.4657(2) 0.049(2) Uani 1.00 d .
C(116) C -0.3887(3) 0.0091(3) -0.4285(2) 0.041(1) Uani 1.00 d .
C(121) C -0.3098(3) 0.0169(3) -0.3321(1) 0.033(1) Uani 1.00 d .
C(122) C -0.3015(3) 0.1065(4) -0.3409(2) 0.046(2) Uani 1.00 d .
C(123) C -0.3221(4) 0.1711(4) -0.3122(2) 0.056(2) Uani 1.00 d .
C(124) C -0.3447(4) 0.1439(4) -0.2768(2) 0.057(2) Uani 1.00 d .
C(125) C -0.3510(3) 0.0534(3) -0.2688(1) 0.036(1) Uani 1.00 d .
C(126) C -0.3336(3) -0.0090(3) -0.2961(2) 0.038(1) Uani 1.00 d .
C(211) C -0.1621(3) -0.4752(3) -0.3710(1) 0.033(1) Uani 1.00 d .
C(212) C -0.1266(3) -0.3973(3) -0.3521(1) 0.037(1) Uani 1.00 d .
C(213) C -0.0408(3) -0.3794(4) -0.3546(2) 0.045(2) Uani 1.00 d .
C(214) C 0.0038(3) -0.4347(4) -0.3737(2) 0.048(2) Uani 1.00 d .
C(215) C -0.0324(4) -0.5127(4) -0.3914(2) 0.060(2) Uani 1.00 d .
C(216) C -0.1125(3) -0.5322(4) -0.3900(2) 0.046(2) Uani 1.00 d .
C(221) C -0.2931(3) -0.5685(3) -0.4131(1) 0.034(1) Uani 1.00 d .
C(222) C -0.3032(3) -0.5257(4) -0.4489(2) 0.048(2) Uani 1.00 d .
C(223) C -0.3216(4) -0.5744(4) -0.4842(2) 0.060(2) Uani 1.00 d .
C(224) C -0.3313(4) -0.6609(5) -0.4823(2) 0.073(2) Uani 1.00 d .
C(225) C -0.3205(5) -0.7131(5) -0.4455(2) 0.074(2) Uani 1.00 d .
C(226) C -0.3010(4) -0.6617(4) -0.4106(2) 0.054(2) Uani 1.00 d .
C(311) C -0.6628(3) -0.2763(3) -0.3114(1) 0.030(1) Uani 1.00 d .
C(312) C -0.7148(3) -0.2039(3) -0.3039(1) 0.036(1) Uani 1.00 d .
C(313) C -0.7942(3) -0.1997(3) -0.3249(2) 0.042(1) Uani 1.00 d .
C(314) C -0.8199(3) -0.2667(4) -0.3523(2) 0.051(2) Uani 1.00 d .
C(315) C -0.7682(3) -0.3375(4) -0.3592(2) 0.051(2) Uani 1.00 d .
C(316) C -0.6890(3) -0.3408(4) -0.3398(2) 0.045(2) Uani 1.00 d .
C(321) C -0.5641(3) -0.3840(3) -0.2556(1) 0.033(1) Uani 1.00 d .
C(322) C -0.6348(3) -0.4038(4) -0.2382(2) 0.046(2) Uani 1.00 d .
C(323) C -0.6414(4) -0.4788(5) -0.2158(2) 0.068(2) Uani 1.00 d .
C(324) C -0.5745(4) -0.5388(4) -0.2104(2) 0.059(2) Uani 1.00 d .
C(325) C -0.5023(4) -0.5192(4) -0.2253(2) 0.056(2) Uani 1.00 d .
C(326) C -0.4990(3) -0.4432(3) -0.2490(2) 0.039(1) Uani 1.00 d .
C(401) C 0.4850(5) 0.0151(6) 0.0202(3) 0.08817(3) Uiso 1.00 d .
C(402) C 0.5549(8) 0.0346(8) 0.0520(4) 0.14645(6) Uiso 1.00 d .
C(403) C 0.5299(6) 0.0649(6) 0.0915(3) 0.10244(4) Uiso 1.00 d .
H(1) H -0.1900 -0.0002 -0.4328 0.0614 Uiso 1.00 calc .
H(2) H -0.2336 0.0565 -0.4964 0.0837 Uiso 1.00 calc .
H(3) H -0.3686 0.0939 -0.5145 0.0826 Uiso 1.00 calc .
H(4) H -0.4678 0.0584 -0.4739 0.0610 Uiso 1.00 calc .
H(5) H -0.4310 -0.0029 -0.4112 0.0569 Uiso 1.00 calc .
H(6) H -0.2822 0.1253 -0.3655 0.0525 Uiso 1.00 calc .
H(7) H -0.3201 0.2342 -0.3178 0.0652 Uiso 1.00 calc .
H(8) H -0.3576 0.1876 -0.2571 0.0660 Uiso 1.00 calc .
H(9) H -0.3699 0.0343 -0.2439 0.0458 Uiso 1.00 calc .
H(10) H -0.3351 -0.0717 -0.2906 0.0456 Uiso 1.00 calc .
H(11) H -0.6970 -0.1594 -0.2847 0.0424 Uiso 1.00 calc .
H(12) H -0.8307 -0.1513 -0.3204 0.0533 Uiso 1.00 calc .
H(13) H -0.8724 -0.2617 -0.3665 0.0683 Uiso 1.00 calc .
H(14) H -0.7882 -0.3860 -0.3766 0.0631 Uiso 1.00 calc .
H(15) H -0.6516 -0.3870 -0.3471 0.0541 Uiso 1.00 calc .
H(16) H -0.6779 -0.3616 -0.2413 0.0563 Uiso 1.00 calc .
H(17) H -0.6906 -0.4864 -0.2029 0.0847 Uiso 1.00 calc .
H(18) H -0.5798 -0.5965 -0.1981 0.0725 Uiso 1.00 calc .
H(19) H -0.4556 -0.5556 -0.2191 0.0762 Uiso 1.00 calc .
H(20) H -0.4500 -0.4294 -0.2604 0.0459 Uiso 1.00 calc .
H(21) H -0.1589 -0.3588 -0.3377 0.0442 Uiso 1.00 calc .
H(22) H -0.0155 -0.3285 -0.3420 0.0550 Uiso 1.00 calc .
H(23) H 0.0627 -0.4234 -0.3751 0.0545 Uiso 1.00 calc .
H(24) H 0.0008 -0.5520 -0.4054 0.0735 Uiso 1.00 calc .
H(25) H -0.1346 -0.5871 -0.4018 0.0564 Uiso 1.00 calc .
H(26) H -0.3003 -0.4613 -0.4506 0.0560 Uiso 1.00 calc .
H(27) H -0.3272 -0.5426 -0.5089 0.0739 Uiso 1.00 calc .
H(28) H -0.3478 -0.6922 -0.5070 0.0950 Uiso 1.00 calc .
H(29) H -0.3301 -0.7766 -0.4446 0.1069 Uiso 1.00 calc .
H(30) H -0.2904 -0.6904 -0.3852 0.0623 Uiso 1.00 calc .
H(31) H -0.5023 -0.7841 -0.3636 0.0755 Uiso 1.00 calc .
H(32) H -0.5029 -0.7738 -0.4326 0.0797 Uiso 1.00 calc .
H(33) H -0.5223 -0.6363 -0.4644 0.0842 Uiso 1.00 calc .
H(34) H -0.5410 -0.6261 -0.2999 0.0768 Uiso 1.00 calc .
H(35) H -0.4911 -0.7133 -0.3005 0.0768 Uiso 1.00 calc .
H(36) H -0.4469 -0.6221 -0.2966 0.0768 Uiso 1.00 calc .
H(37) H -0.4658 -0.4326 -0.4252 0.0572 Uiso 1.00 calc .
H(38) H -0.5181 -0.4709 -0.4620 0.0572 Uiso 1.00 calc .
H(39) H -0.5597 -0.4344 -0.4268 0.0572 Uiso 1.00 calc .
H(40) H -0.7106 0.0886 -0.3388 0.0683 Uiso 1.00 calc .
H(41) H -0.7984 0.0214 -0.3867 0.0737 Uiso 1.00 calc .
H(42) H -0.7603 -0.1141 -0.4158 0.0636 Uiso 1.00 calc .
H(43) H -0.5277 0.0195 -0.2946 0.0729 Uiso 1.00 calc .
H(44) H -0.5025 0.0760 -0.3293 0.0729 Uiso 1.00 calc .
H(45) H -0.5710 0.1092 -0.3054 0.0729 Uiso 1.00 calc .
H(46) H -0.6554 -0.2187 -0.4305 0.0672 Uiso 1.00 calc .
H(47) H -0.5677 -0.1810 -0.4263 0.0672 Uiso 1.00 calc .
H(48) H -0.5955 -0.2413 -0.3934 0.0672 Uiso 1.00 calc .
H(49) H -0.3553 -0.1333 -0.5365 0.0843 Uiso 1.00 calc .
H(50) H -0.2300 -0.1229 -0.5565 0.1011 Uiso 1.00 calc .
H(51) H -0.1155 -0.1705 -0.5173 0.1280 Uiso 1.00 calc .
H(52) H -0.4345 -0.1617 -0.4697 0.0558 Uiso 1.00 calc .
H(53) H -0.4417 -0.2515 -0.4922 0.0558 Uiso 1.00 calc .
H(54) H -0.4049 -0.2489 -0.4483 0.0558 Uiso 1.00 calc .
H(55) H -0.1080 -0.3337 -0.4482 0.1046 Uiso 1.00 calc .
H(56) H -0.0540 -0.2571 -0.4610 0.1046 Uiso 1.00 calc .
H(57) H -0.0972 -0.2473 -0.4232 0.1046 Uiso 1.00 calc .
H(58) H -0.1523 -0.1041 -0.3807 0.0468 Uiso 1.00 calc .
H(59) H -0.1508 -0.0167 -0.3564 0.0468 Uiso 1.00 calc .
H(60) H -0.1753 -0.1036 -0.3002 0.0395 Uiso 1.00 calc .
H(61) H -0.1645 -0.1884 -0.3251 0.0395 Uiso 1.00 calc .
H(62) H -0.0252 -0.1481 -0.3271 0.0402 Uiso 1.00 calc .
H(63) H -0.0375 -0.0699 -0.2987 0.0402 Uiso 1.00 calc .
H(64) H -0.0737 -0.1724 -0.2509 0.0462 Uiso 1.00 calc .
H(65) H -0.0610 -0.2505 -0.2793 0.0462 Uiso 1.00 calc .
H(67) H -0.3183 -0.6094 -0.3282 0.0351 Uiso 1.00 calc .
H(68) H -0.2251 -0.6189 -0.3279 0.0351 Uiso 1.00 calc .
H(69) H -0.2059 -0.4937 -0.2855 0.0368 Uiso 1.00 calc .
H(70) H -0.2993 -0.4866 -0.2851 0.0368 Uiso 1.00 calc .
H(71) H -0.2992 -0.6200 -0.2501 0.0372 Uiso 1.00 calc .
H(75) H -0.5442 -0.1397 -0.2628 0.0351 Uiso 1.00 calc .
H(76) H -0.5948 -0.1951 -0.2360 0.0351 Uiso 1.00 calc .

loop_
_atom_site_aniso_label
_atom_site_aniso_U_11
_atom_site_aniso_U_22
_atom_site_aniso_U_33
_atom_site_aniso_U_12
_atom_site_aniso_U_13
_atom_site_aniso_U_23
Hg(1) 0.02656(6) 0.02416(7) 0.01897(6) 0.00031(6) -0.00647(5) -0.00004(6)
Pt(1) 0.02575(6) 0.01531(6) 0.01993(6) 0.00048(5) -0.00236(5) 0.00234(5)
Pt(2) 0.02144(6) 0.01756(6) 0.01629(6) 0.00048(5) -0.00077(5) -0.00098(5)
Pt(3) 0.01966(6) 0.02022(6) 0.01998(6) 0.00029(5) -0.00199(5) -0.00180(6)
P(1) 0.0343(5) 0.0201(4) 0.0237(5) -0.0050(4) -0.0036(4) 0.0044(4)
P(2) 0.0283(5) 0.0174(4) 0.0179(4) 0.0044(4) -0.0013(4) -0.0033(4)
P(3) 0.0187(4) 0.0308(5) 0.0238(5) 0.0015(4) -0.0003(4) -0.0022(4)
N(1) 0.036(2) 0.033(2) 0.033(2) 0.000(2) 0.006(2) -0.002(2)
N(2) 0.034(2) 0.032(2) 0.035(2) -0.004(2) 0.004(2) 0.000(2)
N(3) 0.036(2) 0.033(2) 0.036(2) 0.005(2) 0.001(2) 0.004(2)
C(1) 0.028(2) 0.025(2) 0.024(2) 0.004(2) 0.004(2) 0.003(2)
C(2) 0.019(2) 0.025(2) 0.031(2) 0.001(1) -0.002(2) -0.009(2)
C(3) 0.033(2) 0.025(2) 0.024(2) -0.004(2) -0.007(2) -0.007(2)
C(11) 0.047(3) 0.036(2) 0.040(2) -0.002(2) 0.007(2) -0.002(2)
C(12) 0.048(3) 0.040(3) 0.041(3) 0.001(2) -0.001(2) -0.005(2)
C(13) 0.078(4) 0.064(4) 0.063(4) -0.004(3) 0.009(3) 0.005(3)
C(14) 0.089(5) 0.075(5) 0.076(5) -0.003(4) 0.014(4) 0.009(4)
C(15) 0.105(6) 0.089(5) 0.085(5) -0.008(5) 0.027(5) 0.010(5)
C(16) 0.056(3) 0.053(3) 0.054(3) -0.003(3) 0.016(3) 0.005(3)
C(17) 0.051(3) 0.048(3) 0.039(3) 0.000(2) -0.001(2) -0.001(2)
C(18) 0.078(4) 0.090(5) 0.086(5) 0.002(4) 0.031(4) 0.009(4)
C(21) 0.033(2) 0.033(2) 0.034(2) -0.003(2) 0.001(2) -0.002(2)
C(22) 0.050(3) 0.041(3) 0.044(3) -0.006(2) 0.005(2) -0.001(2)
C(23) 0.062(3) 0.052(3) 0.063(4) -0.006(3) 0.001(3) -0.003(3)
C(24) 0.068(4) 0.049(3) 0.067(4) -0.003(3) 0.003(3) -0.007(3)
C(25) 0.060(3) 0.058(3) 0.060(4) -0.007(3) -0.001(3) -0.006(3)
C(26) 0.050(3) 0.049(3) 0.048(3) -0.002(3) 0.001(2) -0.004(3)
C(27) 0.066(3) 0.054(3) 0.055(3) -0.003(3) 0.005(3) 0.001(3)
C(28) 0.049(3) 0.048(3) 0.041(3) 0.001(2) -0.003(2) -0.004(2)
C(31) 0.038(2) 0.038(2) 0.040(2) 0.003(2) 0.003(2) 0.005(2)
C(32) 0.042(2) 0.040(2) 0.043(3) 0.007(2) 0.005(2) 0.004(2)
C(33) 0.051(3) 0.055(3) 0.059(3) 0.009(3) 0.005(3) 0.002(3)
C(34) 0.053(3) 0.054(3) 0.058(3) 0.005(3) 0.007(3) 0.007(3)
C(35) 0.046(3) 0.054(3) 0.045(3) 0.001(2) 0.007(2) 0.005(2)
C(36) 0.037(2) 0.037(2) 0.031(2) 0.002(2) 0.001(2) 0.006(2)
C(37) 0.069(4) 0.052(3) 0.056(3) 0.002(3) 0.009(3) -0.003(3)
C(38) 0.052(3) 0.056(3) 0.045(3) -0.004(3) -0.001(3) 0.002(3)
C(41) 0.038(2) 0.036(2) 0.038(2) -0.004(2) -0.001(2) 0.003(2)
C(42) 0.034(2) 0.033(2) 0.032(2) -0.004(2) 0.002(2) 0.004(2)
C(43) 0.032(2) 0.034(2) 0.031(2) -0.003(2) 0.002(2) 0.002(2)
C(44) 0.035(2) 0.038(2) 0.036(2) 0.001(2) 0.000(2) 0.004(2)
C(45) 0.030(2) 0.030(2) 0.030(2) 0.001(2) 0.005(2) -0.005(2)
C(46) 0.032(2) 0.025(2) 0.029(2) 0.003(2) 0.001(2) 0.001(2)
C(47) 0.034(2) 0.028(2) 0.030(2) 0.001(2) 0.000(2) 0.003(2)
C(48) 0.033(3) 0.028(3) 0.033(3) 0.0000 0.002(3) 0.0000
C(111) 0.035(2) 0.028(2) 0.032(2) 0.001(2) -0.003(2) 0.003(2)
C(112) 0.054(3) 0.045(3) 0.046(3) 0.000(2) 0.004(2) 0.001(2)
C(113) 0.067(3) 0.058(3) 0.050(3) 0.001(3) 0.008(3) 0.002(3)
C(114) 0.076(4) 0.059(4) 0.057(4) -0.002(3) 0.000(3) 0.003(3)
C(115) 0.051(3) 0.045(3) 0.047(3) 0.003(2) -0.007(2) 0.000(2)
C(116) 0.046(3) 0.034(2) 0.041(3) 0.001(2) -0.002(2) 0.000(2)
C(121) 0.033(2) 0.028(2) 0.035(2) -0.003(2) -0.004(2) 0.003(2)
C(122) 0.051(3) 0.041(3) 0.046(3) -0.004(2) 0.001(2) 0.002(2)
C(123) 0.069(4) 0.047(3) 0.052(3) -0.001(3) 0.002(3) 0.001(3)
C(124) 0.062(3) 0.055(3) 0.053(3) 0.005(3) 0.008(3) -0.005(3)
C(125) 0.041(2) 0.032(2) 0.035(2) 0.001(2) -0.001(2) 0.003(2)
C(126) 0.040(2) 0.033(2) 0.037(2) -0.002(2) -0.002(2) -0.001(2)
C(211) 0.034(2) 0.032(2) 0.033(2) 0.000(2) 0.001(2) 0.001(2)
C(212) 0.038(2) 0.038(2) 0.035(2) 0.001(2) 0.005(2) -0.002(2)
C(213) 0.045(3) 0.043(3) 0.045(3) -0.005(2) -0.001(2) -0.004(2)
C(214) 0.042(3) 0.055(3) 0.046(3) -0.002(2) 0.008(2) -0.002(3)
C(215) 0.058(3) 0.062(4) 0.062(4) 0.007(3) 0.013(3) -0.004(3)
C(216) 0.045(3) 0.046(3) 0.046(3) 0.004(2) 0.005(2) -0.004(2)
C(221) 0.036(2) 0.032(2) 0.033(2) 0.000(2) 0.002(2) -0.005(2)
C(222) 0.048(3) 0.051(3) 0.046(3) 0.004(2) 0.005(2) -0.005(2)
C(223) 0.060(3) 0.063(4) 0.054(3) -0.002(3) 0.002(3) -0.006(3)
C(224) 0.072(4) 0.084(5) 0.063(4) 0.005(4) 0.004(3) -0.018(4)
C(225) 0.078(4) 0.076(4) 0.068(4) -0.001(4) 0.009(4) -0.019(4)
C(226) 0.058(3) 0.050(3) 0.053(3) 0.000(3) 0.005(3) -0.008(3)
C(311) 0.026(2) 0.034(2) 0.030(2) -0.001(2) 0.003(2) 0.000(2)
C(312) 0.035(2) 0.036(2) 0.036(2) 0.000(2) 0.004(2) 0.000(2)
C(313) 0.037(2) 0.044(3) 0.044(3) 0.001(2) 0.003(2) 0.007(2)
C(314) 0.046(3) 0.058(3) 0.048(3) 0.000(3) 0.002(2) 0.008(3)
C(315) 0.050(3) 0.052(3) 0.049(3) -0.002(3) 0.000(3) -0.001(3)
C(316) 0.044(3) 0.047(3) 0.044(3) -0.003(2) 0.001(2) -0.002(2)
C(321) 0.033(2) 0.034(2) 0.031(2) 0.002(2) 0.004(2) 0.001(2)
C(322) 0.044(3) 0.050(3) 0.044(3) 0.003(2) 0.005(2) 0.004(2)
C(323) 0.064(4) 0.073(4) 0.067(4) -0.005(3) 0.010(3) 0.012(3)
C(324) 0.067(4) 0.054(3) 0.056(3) -0.005(3) 0.003(3) 0.006(3)
C(325) 0.063(3) 0.058(3) 0.048(3) 0.002(3) 0.005(3) 0.005(3)
C(326) 0.038(2) 0.041(2) 0.039(2) 0.003(2) 0.004(2) 0.001(2)

loop_
_atom_type_symbol
_atom_type_description
_atom_type_scat_dispersion_real
_atom_type_scat_dispersion_imag
_atom_type_scat_source
C C 0.003 0.002
;International Tables for Crystallography
(1992, Vol. C, Tables 4.2.6.8 and 6.1.1.4)
;
H H 0.000 0.000
;International Tables for Crystallography
(1992, Vol. C, Table 6.1.1.4)
;
Hg Hg -2.389 9.227
;International Tables for Crystallography
(1992, Vol. C, Tables 4.2.6.8 and 6.1.1.4)
;
N N 0.006 0.003
;International Tables for Crystallography
(1992, Vol. C, Tables 4.2.6.8 and 6.1.1.4)
;
P P 0.102 0.094
;International Tables for Crystallography
(1992, Vol. C, Tables 4.2.6.8 and 6.1.1.4)
;
Pt Pt -1.703 8.390
;International Tables for Crystallography
(1992, Vol. C, Tables 4.2.6.8 and 6.1.1.4)
;

loop_
_geom_angle_atom_site_label_1
_geom_angle_atom_site_label_2
_geom_angle_atom_site_label_3
_geom_angle
_geom_angle_site_symmetry_1
_geom_angle_site_symmetry_3
_geom_angle_publ_flag
Hg(1) Hg(1) Pt(1) 149.341(6) 4_454 . yes
Hg(1) Hg(1) Pt(2) 148.130(6) 4_454 . yes
Hg(1) Hg(1) Pt(3) 147.629(8) 4_454 . yes
Pt(1) Hg(1) Pt(2) 53.781(4) . . yes
Pt(1) Hg(1) Pt(3) 54.263(4) . . yes
Pt(2) Hg(1) Pt(3) 54.009(4) . . yes
Hg(1) Pt(1) Pt(2) 63.287(4) . . yes
Hg(1) Pt(1) Pt(3) 62.516(7) . . yes
Hg(1) Pt(1) P(1) 111.15(3) . . yes
Hg(1) Pt(1) C(1) 96.5(1) . . yes
Hg(1) Pt(1) C(3) 96.1(1) . . yes
Pt(2) Pt(1) Pt(3) 59.937(6) . . yes
Pt(2) Pt(1) P(1) 149.11(3) . . yes
Pt(2) Pt(1) C(1) 50.4(1) . . yes
Pt(2) Pt(1) C(3) 106.9(1) . . yes
Pt(3) Pt(1) P(1) 147.67(3) . . yes
Pt(3) Pt(1) C(1) 108.4(1) . . yes
Pt(3) Pt(1) C(3) 49.5(1) . . yes
P(1) Pt(1) C(1) 103.8(1) . . yes
P(1) Pt(1) C(3) 103.9(1) . . yes
C(1) Pt(1) C(3) 142.9(2) . . yes
Hg(1) Pt(2) Pt(1) 62.931(4) . . yes
Hg(1) Pt(2) Pt(3) 62.464(7) . . yes
Hg(1) Pt(2) P(2) 110.52(3) . . yes
Hg(1) Pt(2) C(1) 95.9(1) . . yes
Hg(1) Pt(2) C(2) 91.0(1) . . yes
Pt(1) Pt(2) Pt(3) 60.208(6) . . yes
Pt(1) Pt(2) P(2) 145.82(3) . . yes
Pt(1) Pt(2) C(1) 49.9(1) . . yes
Pt(1) Pt(2) C(2) 109.2(1) . . yes
Pt(3) Pt(2) P(2) 150.10(3) . . yes
Pt(3) Pt(2) C(1) 108.2(1) . . yes
Pt(3) Pt(2) C(2) 49.7(1) . . yes
P(2) Pt(2) C(1) 101.4(1) . . yes
P(2) Pt(2) C(2) 104.2(1) . . yes
C(1) Pt(2) C(2) 149.1(1) . . yes
Hg(1) Pt(3) Pt(1) 63.221(7) . . yes
Hg(1) Pt(3) Pt(2) 63.526(8) . . yes
Hg(1) Pt(3) P(3) 111.31(3) . . yes
Hg(1) Pt(3) C(2) 93.7(1) . . yes
Hg(1) Pt(3) C(3) 96.7(1) . . yes
Pt(1) Pt(3) Pt(2) 59.856(7) . . yes
Pt(1) Pt(3) P(3) 146.37(3) . . yes
Pt(1) Pt(3) C(2) 112.0(1) . . yes
Pt(1) Pt(3) C(3) 49.6(1) . . yes
Pt(2) Pt(3) P(3) 150.92(3) . . yes
Pt(2) Pt(3) C(2) 52.9(1) . . yes
Pt(2) Pt(3) C(3) 106.9(1) . . yes
P(3) Pt(3) C(2) 101.3(1) . . yes
P(3) Pt(3) C(3) 102.1(1) . . yes
C(2) Pt(3) C(3) 148.8(2) . . yes
Pt(1) P(1) C(41) 115.2(2) . . yes
Pt(1) P(1) C(111) 115.3(1) . . yes
Pt(1) P(1) C(121) 113.6(2) . . yes
C(41) P(1) C(111) 105.7(2) . . yes
C(41) P(1) C(121) 102.3(2) . . yes
C(111) P(1) C(121) 103.2(2) . . yes
Pt(2) P(2) C(46) 114.7(1) . . yes
Pt(2) P(2) C(211) 113.8(1) . . yes
Pt(2) P(2) C(221) 118.0(1) . . yes
C(46) P(2) C(211) 102.5(2) . . yes
C(46) P(2) C(221) 105.5(2) . . yes
C(211) P(2) C(221) 100.3(2) . . yes
Pt(3) P(3) C(45) 116.0(1) . . yes
Pt(3) P(3) C(311) 114.6(2) . . yes
Pt(3) P(3) C(321) 116.3(2) . . yes
C(45) P(3) C(311) 105.1(2) . . yes
C(45) P(3) C(321) 100.2(2) . . yes
C(311) P(3) C(321) 102.6(2) . . yes
C(1) N(1) C(11) 140.4(4) . . yes
C(2) N(2) C(21) 136.5(4) . . yes
C(3) N(3) C(31) 140.0(4) . . yes
Pt(1) C(1) Pt(2) 79.7(2) . . yes
Pt(1) C(1) N(1) 142.9(3) . . yes
Pt(2) C(1) N(1) 133.5(3) . . yes
Pt(2) C(2) Pt(3) 77.4(1) . . yes
Pt(2) C(2) N(2) 135.3(3) . . yes
Pt(3) C(2) N(2) 138.7(3) . . yes
Pt(1) C(3) Pt(3) 80.9(1) . . yes
Pt(1) C(3) N(3) 134.3(3) . . yes
Pt(3) C(3) N(3) 144.5(4) . . yes
N(1) C(11) C(12) 119.0(5) . . yes
N(1) C(11) C(16) 118.5(4) . . yes
C(12) C(11) C(16) 122.4(5) . . yes
C(11) C(12) C(13) 115.2(5) . . yes
C(11) C(12) C(17) 121.5(5) . . yes
C(13) C(12) C(17) 123.2(5) . . yes
C(12) C(13) C(14) 122.3(6) . . yes
C(13) C(14) C(15) 123.3(8) . . yes
C(14) C(15) C(16) 117.6(8) . . yes
C(11) C(16) C(15) 119.0(6) . . yes
C(11) C(16) C(18) 121.2(6) . . yes
C(15) C(16) C(18) 119.8(6) . . yes
N(2) C(21) C(22) 121.7(4) . . yes
N(2) C(21) C(26) 119.6(4) . . yes
C(22) C(21) C(26) 118.7(4) . . yes
C(21) C(22) C(23) 120.7(5) . . yes
C(21) C(22) C(27) 118.5(5) . . yes
C(23) C(22) C(27) 120.7(5) . . yes
C(22) C(23) C(24) 120.0(6) . . yes
C(23) C(24) C(25) 119.8(6) . . yes
C(24) C(25) C(26) 124.0(6) . . yes
C(21) C(26) C(25) 116.5(5) . . yes
C(21) C(26) C(28) 117.9(5) . . yes
C(25) C(26) C(28) 125.5(5) . . yes
N(3) C(31) C(32) 115.5(4) . . yes
N(3) C(31) C(36) 121.1(4) . . yes
C(32) C(31) C(36) 123.1(4) . . yes
C(31) C(32) C(33) 116.4(5) . . yes
C(31) C(32) C(37) 120.8(5) . . yes
C(33) C(32) C(37) 122.9(5) . . yes
C(32) C(33) C(34) 120.8(6) . . yes
C(33) C(34) C(35) 121.2(5) . . yes
C(34) C(35) C(36) 120.9(5) . . yes
C(31) C(36) C(35) 117.4(4) . . yes
C(31) C(36) C(38) 120.5(4) . . yes
C(35) C(36) C(38) 122.1(4) . . yes
P(1) C(41) C(42) 111.2(3) . . yes
C(41) C(42) C(43) 116.6(4) . . yes
C(42) C(43) C(44) 108.0(4) . . yes
C(43) C(44) C(45) 115.3(4) . 4_454 yes
P(3) C(45) C(44) 110.7(3) . 4_454 yes
P(2) C(46) C(47) 112.0(3) . . yes
C(46) C(47) C(48) 115.1(4) . . yes
C(47) C(48) C(47) 107.4(5) . 4_454 yes
P(1) C(111) C(112) 126.1(4) . . yes
P(1) C(111) C(116) 117.5(4) . . yes
C(112) C(111) C(116) 116.4(4) . . yes
C(111) C(112) C(113) 121.1(5) . . yes
C(112) C(113) C(114) 120.5(6) . . yes
C(113) C(114) C(115) 122.7(6) . . yes
C(114) C(115) C(116) 118.2(5) . . yes
C(111) C(116) C(115) 121.0(5) . . yes
P(1) C(121) C(122) 119.4(4) . . yes
P(1) C(121) C(126) 120.0(3) . . yes
C(122) C(121) C(126) 120.5(5) . . yes
C(121) C(122) C(123) 117.8(5) . . yes
C(122) C(123) C(124) 120.5(5) . . yes
C(123) C(124) C(125) 119.8(6) . . yes
C(124) C(125) C(126) 120.6(5) . . yes
C(121) C(126) C(125) 120.6(4) . . yes
P(2) C(211) C(212) 119.5(4) . . yes
P(2) C(211) C(216) 121.9(4) . . yes
C(212) C(211) C(216) 118.5(4) . . yes
C(211) C(212) C(213) 118.5(4) . . yes
C(212) C(213) C(214) 120.9(5) . . yes
C(213) C(214) C(215) 119.5(5) . . yes
C(214) C(215) C(216) 121.8(6) . . yes
C(211) C(216) C(215) 120.7(5) . . yes
P(2) C(221) C(222) 117.3(4) . . yes
P(2) C(221) C(226) 121.6(4) . . yes
C(222) C(221) C(226) 121.0(5) . . yes
C(221) C(222) C(223) 120.5(5) . . yes
C(222) C(223) C(224) 119.3(6) . . yes
C(223) C(224) C(225) 124.3(7) . . yes
C(224) C(225) C(226) 114.7(6) . . yes
C(221) C(226) C(225) 120.2(6) . . yes
P(3) C(311) C(312) 122.8(3) . . yes
P(3) C(311) C(316) 116.9(3) . . yes
C(312) C(311) C(316) 120.2(4) . . yes
C(311) C(312) C(313) 119.0(4) . . yes
C(312) C(313) C(314) 119.6(5) . . yes
C(313) C(314) C(315) 120.7(5) . . yes
C(314) C(315) C(316) 120.2(5) . . yes
C(311) C(316) C(315) 120.1(5) . . yes
P(3) C(321) C(322) 121.4(4) . . yes
P(3) C(321) C(326) 120.9(4) . . yes
C(322) C(321) C(326) 117.6(4) . . yes
C(321) C(322) C(323) 122.1(5) . . yes
C(322) C(323) C(324) 118.7(6) . . yes
C(323) C(324) C(325) 120.8(6) . . yes
C(324) C(325) C(326) 118.4(5) . . yes
C(321) C(326) C(325) 122.1(5) . . yes
C(401) C(401) C(402) 112.7(10) 3_655 . yes
C(401) C(402) C(403) 115.2(10) . . yes
Hg(1) Hg(1) Pt(3) 147.629(8) 4_454 . yes
Hg(1) Hg(1) Pt(1) 149.341(6) 4_454 . yes
Hg(1) Hg(1) Pt(2) 148.130(6) 4_454 . yes
Pt(3) Hg(1) Pt(1) 54.263(4) . . yes
Pt(3) Hg(1) Pt(2) 54.009(4) . . yes
Pt(1) Hg(1) Pt(2) 53.781(4) . . yes
Pt(2) Pt(1) Pt(3) 59.937(6) . . yes
Pt(2) Pt(1) Hg(1) 63.287(4) . . yes
Pt(3) Pt(1) Hg(1) 62.516(7) . . yes
Pt(1) Pt(2) Pt(3) 60.208(6) . . yes
Pt(1) Pt(2) Hg(1) 62.931(4) . . yes
Pt(3) Pt(2) Hg(1) 62.464(7) . . yes
Pt(2) Pt(3) Pt(1) 59.856(7) . . yes
Pt(2) Pt(3) Hg(1) 63.526(8) . . yes
Pt(1) Pt(3) Hg(1) 63.221(7) . . yes

loop_
_geom_bond_atom_site_label_1
_geom_bond_atom_site_label_2
_geom_bond_distance
_geom_bond_site_symmetry_2
_geom_bond_publ_flag
Hg(1) Hg(1) 2.8424(2) 4_454 yes
Hg(1) Pt(1) 2.9448(1) . yes
Hg(1) Pt(2) 2.9541(1) . yes
Hg(1) Pt(3) 2.9263(4) . yes
Pt(1) Pt(2) 2.6680(2) . yes
Pt(1) Pt(3) 2.6775(3) . yes
Pt(1) P(1) 2.253(1) . yes
Pt(1) C(1) 2.074(4) . yes
Pt(1) C(3) 2.064(4) . yes
Pt(2) Pt(3) 2.6702(3) . yes
Pt(2) P(2) 2.260(1) . yes
Pt(2) C(1) 2.088(4) . yes
Pt(2) C(2) 2.181(4) . yes
Pt(3) P(3) 2.252(1) . yes
Pt(3) C(2) 2.088(4) . yes
Pt(3) C(3) 2.061(4) . yes
P(1) C(41) 1.838(5) . yes
P(1) C(111) 1.815(4) . yes
P(1) C(121) 1.860(5) . yes
P(2) C(46) 1.839(4) . yes
P(2) C(211) 1.851(5) . yes
P(2) C(221) 1.842(5) . yes
P(3) C(45) 1.864(4) . yes
P(3) C(311) 1.835(4) . yes
P(3) C(321) 1.835(5) . yes
N(1) C(1) 1.209(6) . yes
N(1) C(11) 1.431(6) . yes
N(2) C(2) 1.188(5) . yes
N(2) C(21) 1.386(6) . yes
N(3) C(3) 1.231(6) . yes
N(3) C(31) 1.408(6) . yes
C(11) C(12) 1.416(7) . yes
C(11) C(16) 1.361(8) . yes
C(12) C(13) 1.408(9) . yes
C(12) C(17) 1.536(8) . yes
C(13) C(14) 1.31(1) . yes
C(14) C(15) 1.36(1) . yes
C(15) C(16) 1.43(1) . yes
C(16) C(18) 1.524(10) . yes
C(21) C(22) 1.400(7) . yes
C(21) C(26) 1.470(8) . yes
C(22) C(23) 1.396(8) . yes
C(22) C(27) 1.557(9) . yes
C(23) C(24) 1.379(10) . yes
C(24) C(25) 1.364(9) . yes
C(25) C(26) 1.376(9) . yes
C(26) C(28) 1.497(8) . yes
C(31) C(32) 1.400(7) . yes
C(31) C(36) 1.405(7) . yes
C(32) C(33) 1.434(8) . yes
C(32) C(37) 1.500(8) . yes
C(33) C(34) 1.370(8) . yes
C(34) C(35) 1.375(8) . yes
C(35) C(36) 1.405(7) . yes
C(36) C(38) 1.489(8) . yes
C(41) C(42) 1.534(7) . yes
C(42) C(43) 1.536(6) . yes
C(43) C(44) 1.538(7) . yes
C(44) C(45) 1.560(6) 4_454 yes
C(46) C(47) 1.563(6) . yes
C(47) C(48) 1.519(6) . yes
C(111) C(112) 1.401(8) . yes
C(111) C(116) 1.436(7) . yes
C(112) C(113) 1.387(8) . yes
C(113) C(114) 1.331(9) . yes
C(114) C(115) 1.376(9) . yes
C(115) C(116) 1.396(8) . yes
C(121) C(122) 1.390(7) . yes
C(121) C(126) 1.388(7) . yes
C(122) C(123) 1.446(8) . yes
C(123) C(124) 1.365(9) . yes
C(124) C(125) 1.393(8) . yes
C(125) C(126) 1.373(7) . yes
C(211) C(212) 1.430(7) . yes
C(211) C(216) 1.396(7) . yes
C(212) C(213) 1.459(7) . yes
C(213) C(214) 1.328(8) . yes
C(214) C(215) 1.421(9) . yes
C(215) C(216) 1.366(8) . yes
C(221) C(222) 1.373(7) . yes
C(221) C(226) 1.410(7) . yes
C(222) C(223) 1.411(9) . yes
C(223) C(224) 1.31(1) . yes
C(224) C(225) 1.47(1) . yes
C(225) C(226) 1.424(10) . yes
C(311) C(312) 1.428(6) . yes
C(311) C(316) 1.404(7) . yes
C(312) C(313) 1.426(7) . yes
C(313) C(314) 1.405(8) . yes
C(314) C(315) 1.402(8) . yes
C(315) C(316) 1.401(7) . yes
C(321) C(322) 1.403(7) . yes
C(321) C(326) 1.395(7) . yes
C(322) C(323) 1.374(9) . yes
C(323) C(324) 1.424(9) . yes
C(324) C(325) 1.382(10) . yes
C(325) C(326) 1.404(8) . yes
C(401) C(401) 1.58(2) 3_655 yes
C(401) C(402) 1.52(1) . yes
C(402) C(403) 1.52(2) . yes
